data_7014488
loop_
_publ_author_name
'Puterov\'a, Zita'
'Valentov\'a, Jindra'
'Bojkov\'a, Zuzana'
'Ko\<z\'i\<sek, Jozef'
'Dev\'insky, Ferdinand'

_publ_section_title
;
 Synthesis, crystal structure and antiradical effect of copper(II)
 Schiff base complexes containing five-, six- and unusual
 seven-membered rings.
;
_journal_issue 7
_journal_name_full 'Dalton transactions (Cambridge, England : 2003)'
_journal_page_first 1484
_journal_page_last 1490
_journal_paper_doi 10.1039/c0dt00901f
_journal_volume 40
_journal_year 2011
_chemical_formula_moiety 'C11 H13 Cu N O4'
_chemical_formula_sum 'C11 H13 Cu N O4'
_chemical_formula_weight 286.76
_chemical_name_systematic
;
?
;
_space_group_IT_number 14
_symmetry_cell_setting monoclinic
_symmetry_space_group_name_Hall '-P 2yn'
_symmetry_space_group_name_H-M 'P 1 21/n 1'
_atom_sites_solution_hydrogens geom
_atom_sites_solution_primary direct
_atom_sites_solution_secondary difmap
_audit_creation_method SHELXL-97
_cell_angle_alpha 90.00
_cell_angle_beta 91.251(3)
_cell_angle_gamma 90.00
_cell_formula_units_Z 4
_cell_length_a 8.0368(3)
_cell_length_b 5.4782(2)
_cell_length_c 25.5765(9)
_cell_measurement_reflns_used 7427
_cell_measurement_temperature 293(2)
_cell_measurement_theta_max 29.3917
_cell_measurement_theta_min 3.4411
_cell_volume 1125.79(7)
_computing_cell_refinement 'CrysAlis CCD'
_computing_data_collection 'CrysAlis CCD (Oxford Diffraction, 2010)'
_computing_data_reduction 'CrysAlis RED (Oxford Diffraction, 2010)'
_computing_molecular_graphics 'DIAMOND (Brandenburg, 1998)'
_computing_publication_material ' enCIFer (Allen et al., 2008)'
_computing_structure_refinement 'SHELXL-97 (Sheldrick, 2008)'
_computing_structure_solution 'SHELXS-97 (Sheldrick, 2008)'
_diffrn_ambient_temperature 293(2)
_diffrn_detector_area_resol_mean 10.4340
_diffrn_measured_fraction_theta_full 0.997
_diffrn_measured_fraction_theta_max 0.997
_diffrn_measurement_device_type 'Oxford Diffraction Gemini R CCD '
_diffrn_measurement_method
;
Rotation method data acquisition using \w and \f scans
;
_diffrn_radiation_monochromator graphite
_diffrn_radiation_source 'Enhance (Mo) X-ray Source'
_diffrn_radiation_type MoK\a
_diffrn_radiation_wavelength 0.71073
_diffrn_reflns_av_R_equivalents 0.0813
_diffrn_reflns_av_sigmaI/netI 0.0518
_diffrn_reflns_limit_h_max 10
_diffrn_reflns_limit_h_min -10
_diffrn_reflns_limit_k_max 6
_diffrn_reflns_limit_k_min -6
_diffrn_reflns_limit_l_max 31
_diffrn_reflns_limit_l_min -31
_diffrn_reflns_number 20145
_diffrn_reflns_theta_full 26.37
_diffrn_reflns_theta_max 26.37
_diffrn_reflns_theta_min 4.42
_exptl_absorpt_coefficient_mu 1.941
_exptl_absorpt_correction_T_max 0.969
_exptl_absorpt_correction_T_min 0.681
_exptl_absorpt_correction_type analytical
_exptl_absorpt_process_details
;
CrysAlisPro, Oxford Diffraction Ltd.,
Version 1.171.33.62 (release 16-03-2010 CrysAlis171 .NET)
(compiled Mar 16 2010,16:26:05)
Analytical numeric absorption correction using a multifaceted crystal
model based on expressions derived by R.C. Clark & J.S. Reid.
(Clark, R. C. & Reid, J. S. (1995). Acta Cryst. A51, 887-897)
;
_exptl_crystal_colour 'dark green'
_exptl_crystal_density_diffrn 1.692
_exptl_crystal_density_method 'not measured'
_exptl_crystal_description needle
_exptl_crystal_F_000 588
_exptl_crystal_size_max 0.4562
_exptl_crystal_size_mid 0.0445
_exptl_crystal_size_min 0.0166
_refine_diff_density_max 0.750
_refine_diff_density_min -0.616
_refine_diff_density_rms 0.085
_refine_ls_extinction_method none
_refine_ls_goodness_of_fit_ref 1.049
_refine_ls_hydrogen_treatment mixed
_refine_ls_matrix_type full
_refine_ls_number_parameters 228
_refine_ls_number_reflns 2279
_refine_ls_number_restraints 402
_refine_ls_restrained_S_all 0.980
_refine_ls_R_factor_all 0.0667
_refine_ls_R_factor_gt 0.0472
_refine_ls_shift/su_max 0.000
_refine_ls_shift/su_mean 0.000
_refine_ls_structure_factor_coef Fsqd
_refine_ls_weighting_details 'calc w=1/[\s^2^(Fo^2^)+(0.0715P)^2^+0.0000P] where P=(Fo^2^+2Fc^2^)/3'
_refine_ls_weighting_scheme calc
_refine_ls_wR_factor_gt 0.1167
_refine_ls_wR_factor_ref 0.1215
_reflns_number_gt 1685
_reflns_number_total 2279
_reflns_threshold_expression >2sigma(I)
_cod_data_source_file C0DT00901F.TXT
_cod_data_source_block III
_cod_original_sg_symbol_Hall '-P 2yn '
_cod_original_sg_symbol_H-M 'P 21/n '
_cod_database_code 7014488

loop_
_symmetry_equiv_pos_as_xyz
'x, y, z'
'-x+1/2, y+1/2, -z+1/2'
'-x, -y, -z'
'x-1/2, -y-1/2, z-1/2'

loop_
_atom_site_label
_atom_site_type_symbol
_atom_site_fract_x
_atom_site_fract_y
_atom_site_fract_z
_atom_site_U_iso_or_equiv
_atom_site_adp_type
_atom_site_occupancy
_atom_site_symmetry_multiplicity
_atom_site_calc_flag
_atom_site_refinement_flags
_atom_site_disorder_assembly
_atom_site_disorder_group
C1 C 1.087(2) 0.862(2) 0.0757(8) 0.035(3) Uani 0.494(7) 1 d PU A 1
C2 C 1.1419(6) 0.8973(9) 0.0236(2) 0.048(2) Uani 0.494(7) 1 d PU A 1
H2 H 1.0834 0.8219 -0.0037 0.057 Uiso 0.494(7) 1 calc PR A 1
C3 C 1.2751(6) 1.0351(9) 0.0123(2) 0.048(2) Uani 0.494(7) 1 d PRU A 1
H3 H 1.3107 1.0519 -0.0219 0.057 Uiso 0.494(7) 1 d PR A 1
C4 C 1.3585(6) 1.1532(9) 0.0543(2) 0.053(3) Uani 0.494(7) 1 d PRU A 1
H4 H 1.4503 1.2508 0.0477 0.064 Uiso 0.494(7) 1 d PR A 1
C5 C 1.3072(6) 1.1272(9) 0.1047(2) 0.052(2) Uani 0.494(7) 1 d PRU A 1
H5 H 1.3713 1.1931 0.1319 0.062 Uiso 0.494(7) 1 d PR A 1
C6 C 1.1599(6) 1.0030(9) 0.1159(2) 0.047(3) Uani 0.494(7) 1 d PRU A 1
C7 C 0.9419(12) 0.7063(19) 0.0816(3) 0.041(2) Uani 0.507(10) 1 d PU A 1
H7 H 0.8794 0.6688 0.0517 0.050 Uiso 0.507(10) 1 calc PR A 1
C8 C 0.7210(14) 0.502(2) 0.1195(4) 0.047(2) Uani 0.507(10) 1 d PU A 1
H8B H 0.7129 0.3640 0.1430 0.057 Uiso 0.507(10) 1 calc PR A 1
H8A H 0.7165 0.4371 0.0842 0.057 Uiso 0.507(10) 1 calc PR A 1
C9 C 0.5658(11) 0.655(2) 0.1262(4) 0.051(3) Uani 0.507(10) 1 d PU A 1
H9B H 0.4691 0.5502 0.1225 0.061 Uiso 0.507(10) 1 calc PR A 1
H9A H 0.5597 0.7753 0.0984 0.061 Uiso 0.507(10) 1 calc PR A 1
C10 C 0.5581(13) 0.7878(19) 0.1788(4) 0.043(2) Uani 0.507(10) 1 d PU A 1
H10B H 0.4453 0.8405 0.1856 0.052 Uiso 0.507(10) 1 calc PR A 1
H10A H 0.6306 0.9293 0.1793 0.052 Uiso 0.507(10) 1 calc PR A 1
C11 C 0.6173(5) 0.5975(7) 0.21975(16) 0.0410(9) Uani 1 1 d U . .
C21 C 1.114(2) 0.786(2) 0.0780(8) 0.040(3) Uani 0.506(7) 1 d PU A 2
C22 C 1.1986(6) 0.7757(10) 0.0318(2) 0.047(2) Uani 0.506(7) 1 d PU A 2
H22 H 1.1913 0.6334 0.0120 0.056 Uiso 0.506(7) 1 calc PR A 2
C23 C 1.2902(6) 0.9583(10) 0.0139(2) 0.058(3) Uani 0.506(7) 1 d PRU A 2
H23 H 1.3496 0.9415 -0.0167 0.070 Uiso 0.506(7) 1 d PR A 2
C24 C 1.2947(6) 1.1762(10) 0.0422(2) 0.053(3) Uani 0.506(7) 1 d PRU A 2
H24 H 1.3502 1.3104 0.0288 0.063 Uiso 0.506(7) 1 d PR A 2
C25 C 1.2186(6) 1.1957(10) 0.0896(2) 0.047(2) Uani 0.506(7) 1 d PRU A 2
H25 H 1.2207 1.3415 0.1083 0.056 Uiso 0.506(7) 1 d PR A 2
C26 C 1.1349(6) 0.9813(10) 0.1098(2) 0.043(3) Uani 0.506(7) 1 d PRU A 2
C27 C 1.0041(12) 0.5900(18) 0.0908(3) 0.040(2) Uani 0.493(10) 1 d PU A 2
H27 H 1.0117 0.4435 0.0726 0.048 Uiso 0.493(10) 1 calc PR A 2
C28 C 0.7911(12) 0.3682(18) 0.1316(4) 0.044(2) Uani 0.493(10) 1 d PU A 2
H28B H 0.8210 0.2541 0.1043 0.053 Uiso 0.493(10) 1 calc PR A 2
H28A H 0.8061 0.2912 0.1655 0.053 Uiso 0.493(10) 1 calc PR A 2
C29 C 0.6125(14) 0.466(2) 0.1233(4) 0.054(3) Uani 0.493(10) 1 d PU A 2
H29B H 0.6012 0.5339 0.0884 0.064 Uiso 0.493(10) 1 calc PR A 2
H29A H 0.5347 0.3309 0.1258 0.064 Uiso 0.493(10) 1 calc PR A 2
C30 C 0.5676(12) 0.660(2) 0.1632(5) 0.049(3) Uani 0.493(10) 1 d PU A 2
H30B H 0.4483 0.6874 0.1613 0.059 Uiso 0.493(10) 1 calc PR A 2
H30A H 0.6214 0.8122 0.1538 0.059 Uiso 0.493(10) 1 calc PR A 2
N1 N 0.8913(5) 0.6111(8) 0.12788(15) 0.0696(12) Uani 1 1 d U . .
O1 O 1.0851(5) 1.0029(6) 0.16015(13) 0.0787(11) Uani 1 1 d U . .
O2 O 0.7685(3) 0.6019(4) 0.23228(10) 0.0379(6) Uani 1 1 d U A .
O3 O 0.9909(3) 0.9785(4) 0.25608(10) 0.0418(6) Uani 1 1 d U . .
O5 O 1.1456(4) 0.4786(5) 0.21428(15) 0.0632(9) Uani 1 1 d DU . .
HWA H 1.2468(16) 0.497(7) 0.222(2) 0.076 Uiso 1 1 d D . .
HWB H 1.120(5) 0.344(4) 0.2010(19) 0.076 Uiso 1 1 d D . .
Cu1 Cu 0.94234(5) 0.77833(7) 0.194032(18) 0.03492(19) Uani 1 1 d U A .

loop_
_atom_site_aniso_label
_atom_site_aniso_U_11
_atom_site_aniso_U_22
_atom_site_aniso_U_33
_atom_site_aniso_U_23
_atom_site_aniso_U_13
_atom_site_aniso_U_12
C1 0.032(6) 0.029(6) 0.045(5) 0.001(5) 0.008(4) 0.006(5)
C2 0.041(5) 0.054(5) 0.048(5) -0.004(4) 0.005(4) -0.001(4)
C3 0.046(6) 0.047(5) 0.051(5) 0.000(4) 0.019(4) 0.000(4)
C4 0.034(6) 0.051(5) 0.075(6) 0.006(4) 0.013(5) -0.008(4)
C5 0.052(5) 0.044(5) 0.060(5) -0.001(4) 0.007(4) -0.008(4)
C6 0.055(6) 0.033(5) 0.052(5) -0.014(5) 0.013(4) -0.011(5)
C7 0.044(5) 0.037(5) 0.043(4) -0.006(4) -0.004(3) 0.002(4)
C8 0.048(5) 0.053(6) 0.041(5) -0.010(4) -0.001(4) -0.020(4)
C9 0.041(4) 0.061(6) 0.052(5) 0.005(5) -0.005(4) -0.018(4)
C10 0.045(5) 0.039(5) 0.047(5) 0.010(4) -0.004(4) -0.002(4)
C11 0.031(2) 0.040(2) 0.052(2) 0.0108(17) 0.0034(18) 0.0055(17)
C21 0.035(6) 0.040(6) 0.045(5) -0.006(6) 0.001(4) 0.002(5)
C22 0.038(5) 0.062(5) 0.040(4) -0.004(4) -0.004(3) -0.001(4)
C23 0.033(6) 0.083(6) 0.060(6) 0.001(4) 0.007(4) -0.005(4)
C24 0.037(6) 0.061(5) 0.061(6) 0.023(4) 0.005(5) -0.003(4)
C25 0.042(5) 0.042(4) 0.057(5) 0.006(4) -0.002(4) -0.011(4)
C26 0.041(5) 0.040(5) 0.048(5) 0.001(4) 0.006(4) -0.018(5)
C27 0.050(5) 0.026(4) 0.042(5) -0.003(3) -0.007(3) 0.002(4)
C28 0.048(5) 0.035(5) 0.048(5) -0.007(4) -0.007(4) -0.015(4)
C29 0.040(5) 0.067(7) 0.052(5) 0.011(4) -0.019(4) -0.018(5)
C30 0.029(5) 0.052(6) 0.065(7) 0.021(6) -0.003(5) -0.005(4)
N1 0.060(2) 0.098(3) 0.051(2) -0.027(2) 0.0131(18) -0.052(2)
O1 0.120(3) 0.0541(18) 0.064(2) -0.0180(15) 0.039(2) -0.0539(19)
O2 0.0339(14) 0.0311(13) 0.0488(16) 0.0061(11) 0.0003(11) -0.0063(11)
O3 0.0291(14) 0.0446(14) 0.0517(17) -0.0135(12) 0.0032(12) -0.0019(11)
O5 0.0511(18) 0.0372(15) 0.101(3) -0.0074(16) -0.0124(17) 0.0018(14)
Cu1 0.0348(3) 0.0273(3) 0.0427(3) -0.00230(19) 0.00121(19) -0.00682(18)

loop_
_atom_type_symbol
_atom_type_description
_atom_type_scat_dispersion_real
_atom_type_scat_dispersion_imag
_atom_type_scat_source
C C 0.0033 0.0016 'International Tables Vol C Tables 4.2.6.8 and 6.1.1.4'
H H 0.0000 0.0000 'International Tables Vol C Tables 4.2.6.8 and 6.1.1.4'
N N 0.0061 0.0033 'International Tables Vol C Tables 4.2.6.8 and 6.1.1.4'
O O 0.0106 0.0060 'International Tables Vol C Tables 4.2.6.8 and 6.1.1.4'
Cu Cu 0.3201 1.2651 'International Tables Vol C Tables 4.2.6.8 and 6.1.1.4'

loop_
_geom_angle_atom_site_label_1
_geom_angle_atom_site_label_2
_geom_angle_atom_site_label_3
_geom_angle
_geom_angle_site_symmetry_1
_geom_angle_site_symmetry_3
_geom_angle_publ_flag
C6 C1 C2 118.4(12) . . ?
C6 C1 C7 124.8(14) . . ?
C2 C1 C7 116.3(13) . . ?
C3 C2 C1 122.8(7) . . ?
C3 C2 H2 118.6 . . ?
C1 C2 H2 118.6 . . ?
C2 C3 C4 117.3 . . ?
C2 C3 H3 121.3 . . ?
C4 C3 H3 121.3 . . ?
C2 C3 H23 109.5 . . ?
C4 C3 H23 118.3 . . ?
H3 C3 H23 39.0 . . ?
C5 C4 C3 121.4 . . ?
C5 C4 H4 119.3 . . ?
C3 C4 H4 119.3 . . ?
C5 C4 H24 129.4 . . ?
C3 C4 H24 83.3 . . ?
H4 C4 H24 58.0 . . ?
C4 C5 C6 121.2 . . ?
C4 C5 H5 119.4 . . ?
C6 C5 H5 119.4 . . ?
C4 C5 H25 97.9 . . ?
C6 C5 H25 88.2 . . ?
H5 C5 H25 83.7 . . ?
O1 C6 C5 126.2(3) . . ?
O1 C6 C1 116.4(8) . . ?
C5 C6 C1 117.3(7) . . ?
N1 C7 C1 124.7(10) . . ?
N1 C7 H7 117.6 . . ?
C1 C7 H7 117.6 . . ?
N1 C8 C9 120.8(7) . . ?
N1 C8 H8B 107.1 . . ?
C9 C8 H8B 107.1 . . ?
N1 C8 H8A 107.1 . . ?
C9 C8 H8A 107.1 . . ?
H8B C8 H8A 106.8 . . ?
C8 C9 C10 114.3(8) . . ?
C8 C9 H9B 108.7 . . ?
C10 C9 H9B 108.7 . . ?
C8 C9 H9A 108.7 . . ?
C10 C9 H9A 108.7 . . ?
H9B C9 H9A 107.6 . . ?
C9 C10 C11 104.9(7) . . ?
C9 C10 H10B 110.8 . . ?
C11 C10 H10B 110.8 . . ?
C9 C10 H10A 110.8 . . ?
C11 C10 H10A 110.8 . . ?
H10B C10 H10A 108.8 . . ?
O2 C11 O3 124.2(3) . 2_645 ?
O2 C11 C30 118.0(5) . . ?
O3 C11 C30 114.3(5) 2_645 . ?
O2 C11 C10 116.4(5) . . ?
O3 C11 C10 118.4(5) 2_645 . ?
C30 C11 C10 30.4(4) . . ?
C26 C21 C22 119.3(12) . . ?
C26 C21 C27 121.7(14) . . ?
C22 C21 C27 119.0(12) . . ?
C23 C22 C21 123.6(6) . . ?
C23 C22 H22 118.2 . . ?
C21 C22 H22 118.2 . . ?
C22 C23 C24 118.2 . . ?
C22 C23 H3 139.1 . . ?
C24 C23 H3 91.9 . . ?
C22 C23 H23 120.9 . . ?
C24 C23 H23 120.9 . . ?
H3 C23 H23 39.9 . . ?
C25 C24 C23 121.2 . . ?
C25 C24 H4 108.8 . . ?
C23 C24 H4 109.5 . . ?
C25 C24 H24 119.4 . . ?
C23 C24 H24 119.4 . . ?
H4 C24 H24 48.2 . . ?
C24 C25 C26 117.9 . . ?
C24 C25 H25 121.0 . . ?
C26 C25 H25 121.0 . . ?
C21 C26 O1 127.0(9) . . ?
C21 C26 C25 118.7(8) . . ?
O1 C26 C25 114.4(2) . . ?
N1 C27 C21 122.1(10) . . ?
N1 C27 H27 119.0 . . ?
C21 C27 H27 119.0 . . ?
C29 C28 N1 100.2(7) . . ?
C29 C28 H28B 111.7 . . ?
N1 C28 H28B 111.7 . . ?
C29 C28 H28A 111.7 . . ?
N1 C28 H28A 111.7 . . ?
H28B C28 H28A 109.5 . . ?
C30 C29 C28 112.6(8) . . ?
C30 C29 H29B 109.1 . . ?
C28 C29 H29B 109.1 . . ?
C30 C29 H29A 109.1 . . ?
C28 C29 H29A 109.1 . . ?
H29B C29 H29A 107.8 . . ?
C29 C30 C11 114.4(8) . . ?
C29 C30 H30B 108.7 . . ?
C11 C30 H30B 108.7 . . ?
C29 C30 H30A 108.7 . . ?
C11 C30 H30A 108.7 . . ?
H30B C30 H30A 107.6 . . ?
C27 N1 C7 36.3(4) . . ?
C27 N1 C8 119.7(5) . . ?
C7 N1 C8 108.4(6) . . ?
C27 N1 C28 109.2(6) . . ?
C7 N1 C28 122.9(5) . . ?
C8 N1 C28 36.9(4) . . ?
C27 N1 Cu1 121.5(4) . . ?
C7 N1 Cu1 120.6(4) . . ?
C8 N1 Cu1 118.8(4) . . ?
C28 N1 Cu1 116.5(4) . . ?
C6 O1 C26 11.7(3) . . ?
C6 O1 Cu1 134.0(3) . . ?
C26 O1 Cu1 124.5(3) . . ?
C11 O2 Cu1 125.2(2) . . ?
C11 O3 Cu1 124.0(2) 2_655 . ?
Cu1 O5 HWA 129(3) . . ?
Cu1 O5 HWB 111(3) . . ?
HWA O5 HWB 115.6(10) . . ?
O1 Cu1 N1 91.49(15) . . ?
O1 Cu1 O3 84.02(12) . . ?
N1 Cu1 O3 173.88(16) . . ?
O1 Cu1 O2 168.92(13) . . ?
N1 Cu1 O2 93.54(13) . . ?
O3 Cu1 O2 90.18(10) . . ?
O1 Cu1 O5 97.35(16) . . ?
N1 Cu1 O5 89.72(17) . . ?
O3 Cu1 O5 94.97(11) . . ?
O2 Cu1 O5 92.54(11) . . ?

loop_
_geom_bond_atom_site_label_1
_geom_bond_atom_site_label_2
_geom_bond_distance
_geom_bond_site_symmetry_2
_geom_bond_publ_flag
C1 C6 1.405(18) . ?
C1 C2 1.427(19) . ?
C1 C7 1.453(19) . ?
C2 C3 1.3466 . ?
C2 H2 0.9300 . ?
C3 C4 1.4122 . ?
C3 H3 0.9300 . ?
C3 H23 1.0910 . ?
C4 C5 1.3674 . ?
C4 H4 0.9300 . ?
C4 H24 1.0821 . ?
C5 C6 1.4010 . ?
C5 H5 0.9300 . ?
C5 H25 1.3688 . ?
C6 O1 1.292(6) . ?
C7 N1 1.363(10) . ?
C7 H7 0.9300 . ?
C8 N1 1.504(11) . ?
C8 C9 1.516(15) . ?
C8 H8B 0.9700 . ?
C8 H8A 0.9700 . ?
C9 C10 1.531(14) . ?
C9 H9B 0.9700 . ?
C9 H9A 0.9700 . ?
C10 C11 1.545(10) . ?
C10 H10B 0.9700 . ?
C10 H10A 0.9700 . ?
C11 O2 1.251(4) . ?
C11 O3 1.260(4) 2_645 ?
C11 C30 1.531(13) . ?
C21 C26 1.354(16) . ?
C21 C22 1.38(2) . ?
C21 C27 1.431(18) . ?
C22 C23 1.3296 . ?
C22 H22 0.9300 . ?
C23 C24 1.3966 . ?
C23 H3 1.0649 . ?
C23 H23 0.9300 . ?
C24 C25 1.3737 . ?
C24 H4 1.3201 . ?
C24 H24 0.9300 . ?
C25 C26 1.4532 . ?
C25 H25 0.9300 . ?
C26 O1 1.363(7) . ?
C27 N1 1.332(10) . ?
C27 H27 0.9300 . ?
C28 C29 1.541(14) . ?
C28 N1 1.559(9) . ?
C28 H28B 0.9700 . ?
C28 H28A 0.9700 . ?
C29 C30 1.525(17) . ?
C29 H29B 0.9700 . ?
C29 H29A 0.9700 . ?
C30 H30B 0.9700 . ?
C30 H30A 0.9700 . ?
N1 Cu1 1.960(3) . ?
O1 Cu1 1.904(3) . ?
O2 Cu1 1.975(2) . ?
O3 C11 1.260(4) 2_655 ?
O3 Cu1 1.961(2) . ?
O5 Cu1 2.365(3) . ?
O5 HWA 0.840(5) . ?
O5 HWB 0.838(5) . ?

loop_
_geom_torsion_atom_site_label_1
_geom_torsion_atom_site_label_2
_geom_torsion_atom_site_label_3
_geom_torsion_atom_site_label_4
_geom_torsion
_geom_torsion_site_symmetry_1
_geom_torsion_site_symmetry_2
_geom_torsion_site_symmetry_3
_geom_torsion_site_symmetry_4
_geom_torsion_publ_flag
C6 C1 C2 C3 8.9(13) . . . . ?
C7 C1 C2 C3 -179.4(7) . . . . ?
C1 C2 C3 C4 -1.8(6) . . . . ?
C2 C3 C4 C5 0.6 . . . . ?
C3 C4 C5 C6 -6.7 . . . . ?
C4 C5 C6 O1 -167.4(3) . . . . ?
C4 C5 C6 C1 13.5(6) . . . . ?
C2 C1 C6 O1 166.5(7) . . . . ?
C7 C1 C6 O1 -4.4(15) . . . . ?
C2 C1 C6 C5 -14.3(12) . . . . ?
C7 C1 C6 C5 174.8(9) . . . . ?
C6 C1 C7 N1 -22.9(18) . . . . ?
C2 C1 C7 N1 166.0(9) . . . . ?
N1 C8 C9 C10 -53.1(12) . . . . ?
C8 C9 C10 C11 -43.0(10) . . . . ?
C9 C10 C11 O2 94.1(7) . . . . ?
C9 C10 C11 O3 -97.1(7) . . . 2_645 ?
C9 C10 C11 C30 -6.9(9) . . . . ?
C26 C21 C22 C23 -6.1(16) . . . . ?
C27 C21 C22 C23 173.0(8) . . . . ?
C21 C22 C23 C24 -3.0(8) . . . . ?
C22 C23 C24 C25 5.5 . . . . ?
C23 C24 C25 C26 0.8 . . . . ?
C22 C21 C26 O1 -167.8(7) . . . . ?
C27 C21 C26 O1 13.2(18) . . . . ?
C22 C21 C26 C25 12.2(15) . . . . ?
C27 C21 C26 C25 -166.8(10) . . . . ?
C24 C25 C26 C21 -9.7(8) . . . . ?
C24 C25 C26 O1 170.3(3) . . . . ?
C26 C21 C27 N1 15(2) . . . . ?
C22 C21 C27 N1 -164.4(9) . . . . ?
N1 C28 C29 C30 -57.0(9) . . . . ?
C28 C29 C30 C11 -45.6(11) . . . . ?
O2 C11 C30 C29 71.7(9) . . . . ?
O3 C11 C30 C29 -88.0(8) 2_645 . . . ?
C10 C11 C30 C29 166.7(16) . . . . ?
C21 C27 N1 C7 59.5(12) . . . . ?
C21 C27 N1 C8 140.2(11) . . . . ?
C21 C27 N1 C28 179.3(10) . . . . ?
C21 C27 N1 Cu1 -40.5(14) . . . . ?
C1 C7 N1 C27 -75.4(13) . . . . ?
C1 C7 N1 C8 169.2(10) . . . . ?
C1 C7 N1 C28 -152.8(9) . . . . ?
C1 C7 N1 Cu1 27.3(14) . . . . ?
C9 C8 N1 C27 -127.1(10) . . . . ?
C9 C8 N1 C7 -89.1(10) . . . . ?
C9 C8 N1 C28 150.3(14) . . . . ?
C9 C8 N1 Cu1 53.6(10) . . . . ?
C29 C28 N1 C27 -124.1(8) . . . . ?
C29 C28 N1 C7 -86.4(9) . . . . ?
C29 C28 N1 C8 -10.0(7) . . . . ?
C29 C28 N1 Cu1 93.5(6) . . . . ?
C5 C6 O1 C26 168.5(16) . . . . ?
C1 C6 O1 C26 -12.3(14) . . . . ?
C5 C6 O1 Cu1 -153.1(3) . . . . ?
C1 C6 O1 Cu1 26.1(9) . . . . ?
C21 C26 O1 C6 136.7(19) . . . . ?
C25 C26 O1 C6 -43.3(15) . . . . ?
C21 C26 O1 Cu1 -10.5(11) . . . . ?
C25 C26 O1 Cu1 169.5(2) . . . . ?
O3 C11 O2 Cu1 178.0(3) 2_645 . . . ?
C30 C11 O2 Cu1 20.4(7) . . . . ?
C10 C11 O2 Cu1 -13.9(6) . . . . ?
C6 O1 Cu1 N1 -18.6(5) . . . . ?
C26 O1 Cu1 N1 -9.9(4) . . . . ?
C6 O1 Cu1 O3 165.5(5) . . . . ?
C26 O1 Cu1 O3 174.3(4) . . . . ?
C6 O1 Cu1 O2 -135.7(6) . . . . ?
C26 O1 Cu1 O2 -126.9(6) . . . . ?
C6 O1 Cu1 O5 71.3(5) . . . . ?
C26 O1 Cu1 O5 80.1(4) . . . . ?
C27 N1 Cu1 O1 33.8(7) . . . . ?
C7 N1 Cu1 O1 -8.9(7) . . . . ?
C8 N1 Cu1 O1 -147.0(6) . . . . ?
C28 N1 Cu1 O1 171.2(5) . . . . ?
C27 N1 Cu1 O3 76.5(15) . . . . ?
C7 N1 Cu1 O3 33.9(16) . . . . ?
C8 N1 Cu1 O3 -104.2(13) . . . . ?
C28 N1 Cu1 O3 -146.0(12) . . . . ?
C27 N1 Cu1 O2 -156.1(7) . . . . ?
C7 N1 Cu1 O2 161.3(6) . . . . ?
C8 N1 Cu1 O2 23.2(6) . . . . ?
C28 N1 Cu1 O2 -18.6(5) . . . . ?
C27 N1 Cu1 O5 -63.6(7) . . . . ?
C7 N1 Cu1 O5 -106.2(6) . . . . ?
C8 N1 Cu1 O5 115.7(6) . . . . ?
C28 N1 Cu1 O5 73.9(5) . . . . ?
C11 O3 Cu1 O1 117.2(3) 2_655 . . . ?
C11 O3 Cu1 N1 74.2(13) 2_655 . . . ?
C11 O3 Cu1 O2 -53.4(3) 2_655 . . . ?
C11 O3 Cu1 O5 -145.9(3) 2_655 . . . ?
C11 O2 Cu1 O1 60.4(8) . . . . ?
C11 O2 Cu1 N1 -56.5(3) . . . . ?
C11 O2 Cu1 O3 118.6(3) . . . . ?
C11 O2 Cu1 O5 -146.4(3) . . . . ?
